data_1524125
loop_
_publ_author_name
'Burnasheva, V.V.'
'Pertrova, L.A.'
'Semenenko, K.N.'

_publ_section_title
;
 The reaction of hydrogen with the compounds La Ni5-x (T1, T2)x, where T1,
 T2= Al, Cr, Fe, Cu
;
_journal_name_full 'Zhurnal Neorganicheskoi Khimii'
_journal_page_first 500
_journal_page_last 504
_journal_volume 29
_journal_year 1984
_chemical_formula_sum 'Cr0.5 Cu1.5 La Ni3'
_chemical_name_systematic '(Cr0.1 Cu0.3 Ni0.6)5 La'
_space_group_IT_number 191
_symmetry_space_group_name_Hall '-P 6 2'
_symmetry_space_group_name_H-M 'P 6/m m m'
_cell_angle_alpha 90
_cell_angle_beta 90
_cell_angle_gamma 120
_cell_formula_units_Z 1
_cell_length_a 5.052
_cell_length_b 5.052
_cell_length_c 4.025
_cell_volume 88.966
_citation_journal_id_ASTM ZNOKAQ
_cod_data_source_file Burnasheva_ZNOKAQ_1984_1281.cif
_cod_data_source_block Cr0.5Cu1.5La1Ni3
_cod_original_cell_volume 88.96583
_cod_original_formula_sum 'Cr0.5 Cu1.5 La1 Ni3'
_cod_database_code 1524125

loop_
_symmetry_equiv_pos_as_xyz
x,y,z
x-y,x,z
-y,x-y,z
-x,-y,z
-x+y,-x,z
y,-x+y,z
-y,-x,-z
x-y,-y,-z
x,x-y,-z
y,x,-z
-x+y,y,-z
-x,-x+y,-z
-x,-y,-z
-x+y,-x,-z
y,-x+y,-z
x,y,-z
x-y,x,-z
-y,x-y,-z
y,x,z
-x+y,y,z
-x,-x+y,z
-y,-x,z
x-y,-y,z
x,x-y,z

loop_
_atom_site_label
_atom_site_type_symbol
_atom_site_fract_x
_atom_site_fract_y
_atom_site_fract_z
_atom_site_occupancy
_atom_site_U_iso_or_equiv
La1 La 0 0 0 1 0.0
Cr1 Cr 0.3333 0.6667 0 0.1 0.0
Cr2 Cr 0.5 0 0.5 0.1 0.0
Ni2 Ni 0.5 0 0.5 0.6 0.0
Ni1 Ni 0.3333 0.6667 0 0.6 0.0
Cu2 Cu 0.5 0 0.5 0.3 0.0
Cu1 Cu 0.3333 0.6667 0 0.3 0.0
